data_1100539
loop_
_publ_author_name
'Grebe, Jutta'
'Geiseler, Gertraud'
'Harms, Klaus'
'Dehnicke, Kurt'

_publ_section_title
;
 Donor-Akzeptor-Komplexe von Halogenidionen mit 1.4-Diiodtetrafluorbenzol /
 Donor-Acceptor Complexes of Halide Ions with 1,4-Diiodotetrafluorobenzene
;
_journal_coden_ASTM ZNBSEN
_journal_issue 1
_journal_name_full
;
 Zeitschrift f\"ur Naturforschung, B: A Journal of Chemical Sciences
;
_journal_page_first 77
_journal_page_last 86
_journal_paper_doi 10.1515/znb-1999-0116
_journal_volume 54
_journal_year 1999
_chemical_formula_sum 'C56 H44 Br2 Cl4 F4 I2 P2'
_space_group_IT_number 2
_symmetry_cell_setting triclinic
_symmetry_Int_Tables_number 2
_symmetry_space_group_name_Hall '-P 1'
_symmetry_space_group_name_H-M 'P -1'
_cell_angle_alpha 65.52(1)
_cell_angle_beta 65.74(1)
_cell_angle_gamma 89.02(1)
_cell_formula_units_Z 1
_cell_length_a 11.297(2)
_cell_length_b 11.839(1)
_cell_length_c 12.934(1)
_cod_database_code 1100539

loop_
_symmetry_equiv_pos_site_id
_symmetry_equiv_pos_as_xyz
1 x,y,z
2 -x,-y,-z

loop_
_atom_site_label
_atom_site_type_symbol
_atom_site_fract_x
_atom_site_fract_y
_atom_site_fract_z
I1 I 0.95595(3) 0.81252(3) 0.35250(3)
Br1 Br 0.91987(6) 1.08723(6) 0.22196(6)
P1 P 0.51948(13) 1.34128(12) 0.25010(12)
F1 F 0.9043(4) 0.5609(4) 0.3259(4)
F2 F 1.0525(4) 0.6735(3) 0.5689(4)
Cl1 Cl 0.7092(2) 1.0393(2) 0.0269(2)
Cl2 Cl 0.7449(3) 0.7837(2) 0.1498(2)
C1 C 0.9791(5) 0.6245(5) 0.4436(5)
C2 C 0.9536(6) 0.5324(6) 0.4120(5)
C3 C 1.0247(6) 0.5875(5) 0.5334(5)
C4 C 0.8212(6) 0.9421(7) 0.0575(7)
H1 H 0.89310 0.95250 -0.02290
H2 H 0.85960 0.96780 0.10170
C5 C 0.5406(5) 1.2395(5) 0.3877(5)
C6 C 0.6659(5) 1.2350(5) 0.3833(5)
H3 H 0.74130 1.28530 0.30810
C7 C 0.6777(6) 1.1549(6) 0.4922(6)
H4 H 0.76190 1.15050 0.48970
C8 C 0.5684(6) 1.0827(5) 0.6023(5)
H5 H 0.57760 1.02990 0.67540
C9 C 0.4455(6) 1.0873(6) 0.6063(5)
H6 H 0.37040 1.03770 0.68230
C10 C 0.4310(6) 1.1642(6) 0.4998(5)
H7 H 0.34640 1.16570 0.50300
C11 C 0.4176(5) 1.2534(5) 0.2221(5)
C12 C 0.2839(5) 1.2087(6) 0.3061(5)
H8 H 0.24590 1.22820 0.37490
C13 C 0.2078(6) 1.1359(6) 0.2879(6)
H9 H 0.11800 1.10490 0.34540
C14 C 0.2620(6) 1.1079(5) 0.1860(6)
H10 H 0.20970 1.05720 0.17490
C15 C 0.3925(6) 1.1545(5) 0.1014(5)
H11 H 0.42910 1.13630 0.03170
C16 C 0.4711(5) 1.2280(5) 0.1172(5)
H12 H 0.56000 1.26080 0.05760
C17 C 0.4382(5) 1.4657(5) 0.2764(5)
C18 C 0.4626(7) 1.5139(6) 0.3485(6)
H13 H 0.51540 1.47690 0.38920
C19 C 0.4093(7) 1.6159(6) 0.3603(7)
H14 H 0.42460 1.64730 0.41050
C20 C 0.3342(6) 1.6722(6) 0.2994(6)
H15 H 0.30090 1.74370 0.30540
C21 C 0.3076(6) 1.6239(6) 0.2296(6)
H16 H 0.25390 1.66110 0.19000
C22 C 0.3593(5) 1.5214(5) 0.2173(5)
H17 H 0.34120 1.48910 0.16910
C23 C 0.6785(5) 1.4095(5) 0.1142(5)
C24 C 0.7192(6) 1.5407(5) 0.0454(5)
H18 H 0.66370 1.59420 0.06970
C25 C 0.8414(6) 1.5907(5) -0.0582(5)
H19 H 0.86960 1.67870 -0.10460
C26 C 0.9222(6) 1.5119(6) -0.0939(5)
H20 H 1.00460 1.54660 -0.16550
C27 C 0.8829(5) 1.3822(6) -0.0252(5)
H21 H 0.93920 1.32930 -0.04990
C28 C 0.7624(5) 1.3303(5) 0.0789(5)
H22 H 0.73640 1.24220 0.12610
C3A* C 0.9753(6) 0.4125(5) 0.4666(5)
F2A* F 0.9475(4) 0.3265(3) 0.4311(4)
C1A* C 1.0209(5) 0.3755(5) 0.5564(5)
I1A* I 1.04405(3) 0.18748(3) 0.64750(3)
C2A* C 1.0464(6) 0.4676(6) 0.5880(5)
F1A* F 1.0957(4) 0.4391(4) 0.6741(4)

loop_
_atom_type_symbol
_atom_type_radius_bond
C 0.68
H 0.23
Br 1.21
Cl 0.99
F 0.64
I 1.40
P 1.05
